data_5000081
loop_
_publ_author_name
'Ernst, J.'
'Sheldrick, W. S.'
'Fuhrhop, J.-H.'

_publ_section_title
;
 Die Strukturen der essentiellen unges\"attigten Fetts\"auren,
 Kristallstruktur der Linols\"aure sowie Hinweise auf die
 Kristallstrukturen der \a-Linolens\"aure und der Arachidons\"aure / 
 The Structures of the Essential Unsaturated Fatty Acids. Crystal Structure
 of Linoleic Acid and Evidence for the Crystal Structures of \a-Linolenic
 Acid and Arachidonic Acid
;
_journal_issue 5
_journal_name_full 'Zeitschrift f\"ur Naturforschung B'
_journal_page_first 706
_journal_page_last 711
_journal_paper_doi 10.1515/znb-1979-0512
_journal_volume 34
_journal_year 1979
_chemical_formula_sum 'C18 H32 O2'
_chemical_name_common 'linoleic acid'
_space_group_IT_number 14
_symmetry_cell_setting monoclinic
_symmetry_space_group_name_Hall '-P 2ybc'
_symmetry_space_group_name_H-M 'P 1 21/c 1'
_cell_angle_alpha 90
_cell_angle_beta 109.38(8)
_cell_angle_gamma 90
_cell_formula_units_Z 4
_cell_length_a 42.98(3)
_cell_length_b 4.632(3)
_cell_length_c 9.377(6)
_cod_original_sg_symbol_H-M 'P 21/c'
_cod_database_code 5000081

loop_
_symmetry_equiv_pos_site_id
_symmetry_equiv_pos_as_xyz
1 x,y,z
2 -x,1/2+y,1/2-z
3 -x,-y,-z
4 x,-1/2-y,-1/2+z

loop_
_atom_site_label
_atom_site_type_symbol
_atom_site_fract_x
_atom_site_fract_y
_atom_site_fract_z
_atom_site_attached_hydrogens
O1 O 0.03670 -0.07940 0.98210 0
O2 O 0.00420 0.29780 0.88720 1
C1 C 0.03090 0.15120 0.91140 0
C2 C 0.05490 0.28640 0.84480 2
C3 C 0.08090 0.08100 0.82060 2
C4 C 0.10690 0.25520 0.77860 2
C5 C 0.13260 0.06440 0.74720 2
C6 C 0.15850 0.24260 0.70640 2
C7 C 0.18500 0.06270 0.67480 2
C8 C 0.21000 0.24480 0.63220 2
C9 C 0.23570 0.06420 0.59450 1
C10 C 0.26800 0.06790 0.66440 1
C11 C 0.28720 0.25840 0.79390 2
C12 C 0.30670 0.06400 0.92430 1
C13 C 0.33870 0.06100 0.99570 1
C14 C 0.36370 0.24500 0.95650 2
C15 C 0.38930 0.04910 0.91850 2
C16 C 0.41630 0.23170 0.88780 2
C17 C 0.44160 0.03690 0.84880 2
C18 C 0.46950 0.21100 0.82200 3

loop_
_atom_type_symbol
_atom_type_radius_bond
C 0.68
O 0.68
